data_4125297
loop_
_publ_author_name
'Boyce, Jonathan H.'
'Eschenbrenner-Lux, Vincent'
'Porco, Jr, John A'

_publ_section_title
;
 Syntheses of (+)-30-epi-, (-)-6-epi-,
 (+-)-6,30-epi-13,14-Didehydroxyisogarcinol and
 (+-)-6,30-epi-Garcimultiflorone A Utilizing Highly Diastereoselective,
 Lewis Acid-Controlled Cyclizations.
;
_journal_issue 44
_journal_name_full 'Journal of the American Chemical Society'
_journal_page_first 14789
_journal_page_last 14797
_journal_paper_doi 10.1021/jacs.6b09727
_journal_volume 138
_journal_year 2016
_chemical_formula_moiety 'C30 H36 O4'
_chemical_formula_sum 'C30 H36 O4'
_chemical_formula_weight 460.59
_space_group_crystal_system monoclinic
_space_group_IT_number 14
_space_group_name_Hall '-P 2yn'
_space_group_name_H-M_alt 'P 1 21/n 1'
_symmetry_space_group_name_Hall '-P 2yn'
_symmetry_space_group_name_H-M 'P 1 21/n 1'
_atom_sites_solution_hydrogens mixed
_audit_creation_method SHELXL-2014/7
_audit_update_record
;
2016-09-02 # Formatted by publCIF
;
_cell_angle_alpha 90
_cell_angle_beta 102.4190(10)
_cell_angle_gamma 90
_cell_formula_units_Z 8
_cell_length_a 14.1854(2)
_cell_length_b 19.4283(3)
_cell_length_c 19.7516(3)
_cell_measurement_reflns_used 9698
_cell_measurement_temperature 100(2)
_cell_measurement_theta_max 66.490
_cell_measurement_theta_min 3.229
_cell_volume 5316.13(14)
_computing_cell_refinement 'SAINT (Bruker, 2006)'
_computing_data_collection 'APEX2 (Bruker, 2006)'
_computing_data_reduction 'SAINT (Bruker, 2006)'
_computing_molecular_graphics 'Olex2 (Dolomanov et al., 2009)'
_computing_publication_material 'Olex2 (Dolomanov et al., 2009)'
_computing_structure_refinement 'SHELXL-2014/7 (Sheldrick, 2014)'
_computing_structure_solution 'SHELXT (Sheldrick, 2015)'
_diffrn_ambient_temperature 100(2)
_diffrn_measured_fraction_theta_full 0.995
_diffrn_measured_fraction_theta_max 0.995
_diffrn_measurement_device_type 'Bruker Proteum-R'
_diffrn_measurement_method '\w and \f scans'
_diffrn_radiation_monochromator Montel
_diffrn_radiation_type CuK\a
_diffrn_radiation_wavelength 1.54178
_diffrn_reflns_av_R_equivalents 0.0399
_diffrn_reflns_av_unetI/netI 0.0309
_diffrn_reflns_Laue_measured_fraction_full 0.995
_diffrn_reflns_Laue_measured_fraction_max 0.995
_diffrn_reflns_limit_h_max 16
_diffrn_reflns_limit_h_min -16
_diffrn_reflns_limit_k_max 23
_diffrn_reflns_limit_k_min -23
_diffrn_reflns_limit_l_max 23
_diffrn_reflns_limit_l_min -23
_diffrn_reflns_number 53021
_diffrn_reflns_point_group_measured_fraction_full 0.995
_diffrn_reflns_point_group_measured_fraction_max 0.995
_diffrn_reflns_theta_full 66.546
_diffrn_reflns_theta_max 66.546
_diffrn_reflns_theta_min 3.228
_diffrn_source 'rotating anode'
_exptl_absorpt_coefficient_mu 0.592
_exptl_absorpt_correction_T_max 0.7528
_exptl_absorpt_correction_T_min 0.7019
_exptl_absorpt_correction_type multi-scan
_exptl_absorpt_process_details 'SADABS (Sheldrick, 2015)'
_exptl_crystal_colour colorless
_exptl_crystal_density_diffrn 1.151
_exptl_crystal_description block
_exptl_crystal_F_000 1984
_exptl_crystal_size_max 0.238
_exptl_crystal_size_mid 0.197
_exptl_crystal_size_min 0.146
_refine_diff_density_max 0.425
_refine_diff_density_min -0.233
_refine_diff_density_rms 0.040
_refine_ls_extinction_method none
_refine_ls_goodness_of_fit_ref 1.044
_refine_ls_hydrogen_treatment mixed
_refine_ls_matrix_type full
_refine_ls_number_parameters 645
_refine_ls_number_reflns 9331
_refine_ls_number_restraints 8
_refine_ls_restrained_S_all 1.052
_refine_ls_R_factor_all 0.0437
_refine_ls_R_factor_gt 0.0411
_refine_ls_shift/su_max 0.001
_refine_ls_shift/su_mean 0.000
_refine_ls_structure_factor_coef Fsqd
_refine_ls_weighting_details 'w=1/[\s^2^(Fo^2^)+(0.0490P)^2^+2.4490P] where P=(Fo^2^+2Fc^2^)/3'
_refine_ls_weighting_scheme calc
_refine_ls_wR_factor_gt 0.1068
_refine_ls_wR_factor_ref 0.1094
_reflns_Friedel_coverage 0.000
_reflns_number_gt 8667
_reflns_number_total 9331
_reflns_threshold_expression 'I > 2\s(I)'
_cod_data_source_file ja6b09727_si_002.cif
_cod_data_source_block boyce4_0m
_cod_depositor_comments 'Adding full bibliography for 4125295--4125297.cif.'
_cod_database_code 4125297
_shelx_shelxl_version_number 2014/7
_shelx_space_group_comment
;
The symmetry employed for this shelxl refinement is uniquely defined
by the following loop, which should always be used as a source of
symmetry information in preference to the above space-group names.
They are only intended as comments.
;

loop_
_space_group_symop_operation_xyz
'x, y, z'
'-x+1/2, y+1/2, -z+1/2'
'-x, -y, -z'
'x-1/2, -y-1/2, z-1/2'

loop_
_atom_site_label
_atom_site_type_symbol
_atom_site_fract_x
_atom_site_fract_y
_atom_site_fract_z
_atom_site_U_iso_or_equiv
_atom_site_adp_type
_atom_site_occupancy
_atom_site_site_symmetry_order
_atom_site_calc_flag
_atom_site_refinement_flags_posn
_atom_site_refinement_flags_adp
_atom_site_refinement_flags_occupancy
_atom_site_disorder_assembly
_atom_site_disorder_group
O4 O 1.09297(6) 0.15715(4) 0.20805(4) 0.01925(19) Uani 1 1 d . . . . .
O104 O 0.64233(6) 0.32305(5) 0.35483(4) 0.02131(19) Uani 1 1 d . . . . .
O103 O 0.35885(6) 0.24222(5) 0.20792(5) 0.0232(2) Uani 1 1 d . . . . .
O3 O 0.88681(6) 0.32151(5) 0.27426(5) 0.0232(2) Uani 1 1 d . . . . .
O1 O 1.12602(7) 0.42870(6) 0.38743(6) 0.0372(3) Uani 1 1 d . . . . .
O101 O 0.51998(7) 0.16489(6) 0.06906(6) 0.0398(3) Uani 1 1 d . . . . .
O2 O 1.22521(7) 0.34941(6) 0.33734(6) 0.0372(3) Uani 1 1 d D . . . .
H2 H 1.2010(15) 0.3822(10) 0.3624(10) 0.056 Uiso 1 1 d D U . . .
O102 O 0.65948(7) 0.21588(6) 0.14434(6) 0.0378(3) Uani 1 1 d D . . . .
H102 H 0.6157(14) 0.1927(10) 0.1111(10) 0.057 Uiso 1 1 d D U . . .
C19 C 1.08626(9) 0.21714(6) 0.23984(6) 0.0169(2) Uani 1 1 d . . . . .
C109 C 0.44664(9) 0.24816(6) 0.21797(7) 0.0182(3) Uani 1 1 d . . . . .
C119 C 0.60427(9) 0.29128(6) 0.29524(6) 0.0180(2) Uani 1 1 d . . . . .
C10 C 0.98338(8) 0.23316(6) 0.24247(6) 0.0173(2) Uani 1 1 d . . . . .
C108 C 0.50429(9) 0.22348(6) 0.16996(7) 0.0211(3) Uani 1 1 d . . . . .
C8 C 1.05439(9) 0.34271(7) 0.30989(7) 0.0208(3) Uani 1 1 d . . . . .
C123 C 0.45015(9) 0.35309(6) 0.29421(6) 0.0188(3) Uani 1 1 d . . . . .
H12A H 0.3792 0.3470 0.2836 0.023 Uiso 1 1 calc R U . . .
H12B H 0.4695 0.3676 0.3433 0.023 Uiso 1 1 calc R U . . .
C121 C 0.65401(9) 0.27063(7) 0.24785(7) 0.0220(3) Uani 1 1 d . . . . .
H121 H 0.7214 0.2790 0.2554 0.026 Uiso 1 1 calc R U . . .
C122 C 0.60532(10) 0.23608(7) 0.18619(7) 0.0245(3) Uani 1 1 d . . . . .
C22 C 1.14657(9) 0.31777(7) 0.30554(7) 0.0240(3) Uani 1 1 d . . . . .
C110 C 0.49696(9) 0.28217(6) 0.28684(6) 0.0175(2) Uani 1 1 d . . . . .
C5 C 0.94034(10) 0.46233(7) 0.41489(7) 0.0248(3) Uani 1 1 d . . . . .
H5 H 0.9784 0.4444 0.4567 0.030 Uiso 1 1 calc R U . . .
C107 C 0.46492(10) 0.18645(7) 0.10778(7) 0.0251(3) Uani 1 1 d . . . . .
C106 C 0.36103(9) 0.16794(7) 0.08309(6) 0.0209(3) Uani 1 1 d . . . . .
C20 C 1.18870(9) 0.13223(7) 0.20766(7) 0.0216(3) Uani 1 1 d . . . . .
H20A H 1.1841 0.0880 0.1833 0.032 Uiso 1 1 calc R U . . .
H20B H 1.2249 0.1262 0.2555 0.032 Uiso 1 1 calc R U . . .
H20C H 1.2221 0.1656 0.1839 0.032 Uiso 1 1 calc R U . . .
C9 C 0.96987(9) 0.30364(6) 0.27532(6) 0.0182(3) Uani 1 1 d . . . . .
C21 C 1.16168(9) 0.25772(7) 0.26770(6) 0.0209(3) Uani 1 1 d . . . . .
H21 H 1.2247 0.2464 0.2622 0.025 Uiso 1 1 calc R U . . .
C113 C 0.43687(10) 0.10766(7) 0.33501(7) 0.0250(3) Uani 1 1 d . . . . .
C101 C 0.28868(10) 0.21723(7) 0.06578(7) 0.0237(3) Uani 1 1 d . . . . .
H101 H 0.3036 0.2646 0.0735 0.028 Uiso 1 1 calc R U . . .
C112 C 0.51596(9) 0.16169(6) 0.34855(7) 0.0218(3) Uani 1 1 d . . . . .
H112 H 0.5531 0.1576 0.3110 0.026 Uiso 1 1 calc R U . . .
C7 C 1.04977(9) 0.40372(7) 0.35035(7) 0.0246(3) Uani 1 1 d . . . . .
C11 C 0.91784(9) 0.22771(6) 0.16877(6) 0.0194(3) Uani 1 1 d . . . . .
H11A H 0.9117 0.1784 0.1558 0.023 Uiso 1 1 calc R U . . .
H11B H 0.8527 0.2443 0.1712 0.023 Uiso 1 1 calc R U . . .
C124 C 0.47444(9) 0.41173(6) 0.24891(7) 0.0223(3) Uani 1 1 d . . . . .
H124 H 0.5461 0.4123 0.2537 0.027 Uiso 1 1 calc R U . . .
C6 C 0.96015(9) 0.44358(6) 0.35126(7) 0.0226(3) Uani 1 1 d . . . . .
C1 C 0.90411(11) 0.46971(7) 0.29041(7) 0.0293(3) Uani 1 1 d . . . . .
H1 H 0.9164 0.4562 0.2469 0.035 Uiso 1 1 calc R U . . .
C4 C 0.86474(10) 0.50724(7) 0.41709(8) 0.0295(3) Uani 1 1 d . . . . .
H4 H 0.8504 0.5193 0.4604 0.035 Uiso 1 1 calc R U . . .
C111 C 0.47551(9) 0.23594(6) 0.34615(7) 0.0207(3) Uani 1 1 d . . . . .
H11C H 0.5026 0.2586 0.3910 0.025 Uiso 1 1 calc R U . . .
H11D H 0.4047 0.2333 0.3413 0.025 Uiso 1 1 calc R U . . .
C105 C 0.33829(10) 0.09856(7) 0.07217(7) 0.0246(3) Uani 1 1 d . . . . .
H105 H 0.3875 0.0647 0.0833 0.030 Uiso 1 1 calc R U . . .
C12 C 0.95032(10) 0.26691(7) 0.11027(7) 0.0237(3) Uani 1 1 d . . . . .
H12 H 1.0173 0.2516 0.1092 0.028 Uiso 1 1 calc R U . . .
C23 C 0.94394(9) 0.17787(6) 0.28671(6) 0.0203(3) Uani 1 1 d . . . . .
H23A H 0.8737 0.1857 0.2812 0.024 Uiso 1 1 calc R U . . .
H23B H 0.9520 0.1322 0.2665 0.024 Uiso 1 1 calc R U . . .
C117 C 0.62860(10) 0.07897(7) 0.42745(8) 0.0288(3) Uani 1 1 d . . . . .
H117 H 0.6547 0.0605 0.3909 0.035 Uiso 1 1 calc R U . . .
C102 C 0.19481(10) 0.19705(8) 0.03718(7) 0.0283(3) Uani 1 1 d . . . . .
H10A H 0.1457 0.2308 0.0245 0.034 Uiso 1 1 calc R U . . .
C116 C 0.58725(10) 0.14998(7) 0.41830(7) 0.0264(3) Uani 1 1 d . . . . .
H11E H 0.6409 0.1834 0.4224 0.032 Uiso 1 1 calc R U . . .
H11F H 0.5537 0.1595 0.4564 0.032 Uiso 1 1 calc R U . . .
C114 C 0.42338(11) 0.06856(7) 0.27879(8) 0.0346(3) Uani 1 1 d . . . . .
H11G H 0.3736 0.0349 0.2709 0.042 Uiso 1 1 calc R U . . .
H11H H 0.4635 0.0742 0.2464 0.042 Uiso 1 1 calc R U . . .
C120 C 0.74388(9) 0.33981(8) 0.36805(7) 0.0263(3) Uani 1 1 d . . . . .
H12C H 0.7562 0.3707 0.3317 0.039 Uiso 1 1 calc R U . . .
H12D H 0.7816 0.2975 0.3682 0.039 Uiso 1 1 calc R U . . .
H12E H 0.7628 0.3626 0.4132 0.039 Uiso 1 1 calc R U . . .
C104 C 0.24385(11) 0.07889(8) 0.04513(7) 0.0299(3) Uani 1 1 d . . . . .
H104 H 0.2282 0.0314 0.0390 0.036 Uiso 1 1 calc R U . . .
C125 C 0.44502(11) 0.48058(7) 0.27786(7) 0.0292(3) Uani 1 1 d . . . . .
H12F H 0.4450 0.5173 0.2431 0.035 Uiso 1 1 calc R U . . .
H12G H 0.3785 0.4764 0.2855 0.035 Uiso 1 1 calc R U . . .
C16 C 0.88347(11) 0.24729(8) 0.04002(7) 0.0298(3) Uani 1 1 d . . . . .
H16A H 0.8165 0.2608 0.0410 0.036 Uiso 1 1 calc R U . . .
H16B H 0.9033 0.2739 0.0026 0.036 Uiso 1 1 calc R U . . .
C118 C 0.63140(12) 0.04026(8) 0.48258(8) 0.0376(4) Uani 1 1 d . . . . .
H11I H 0.6060 0.0571 0.5201 0.045 Uiso 1 1 calc R U . . .
H11J H 0.6589 -0.0045 0.4848 0.045 Uiso 1 1 calc R U . . .
C13 C 0.95213(12) 0.34425(8) 0.12025(7) 0.0341(3) Uani 1 1 d . . . . .
C115 C 0.37547(11) 0.10088(8) 0.38799(8) 0.0342(3) Uani 1 1 d . . . . .
H11K H 0.4165 0.0893 0.4331 0.051 Uiso 1 1 calc R U . . .
H11L H 0.3276 0.0644 0.3738 0.051 Uiso 1 1 calc R U . . .
H11M H 0.3423 0.1445 0.3916 0.051 Uiso 1 1 calc R U . . .
C128 C 0.42852(11) 0.40433(7) 0.17257(7) 0.0295(3) Uani 1 1 d . . . . .
C2 C 0.83020(12) 0.51563(8) 0.29312(9) 0.0368(3) Uani 1 1 d . . . . .
H2A H 0.7929 0.5344 0.2514 0.044 Uiso 1 1 calc R U . . .
C103 C 0.17244(10) 0.12788(8) 0.02709(7) 0.0316(3) Uani 1 1 d . . . . .
H103 H 0.1080 0.1142 0.0078 0.038 Uiso 1 1 calc R U . . .
C3 C 0.81042(11) 0.53434(8) 0.35642(9) 0.0350(3) Uani 1 1 d . . . . .
H3 H 0.7596 0.5657 0.3580 0.042 Uiso 1 1 calc R U . . .
C24 C 0.98847(11) 0.17426(7) 0.36466(7) 0.0286(3) Uani 1 1 d D . . . .
H24 H 1.0013 0.2224 0.3823 0.034 Uiso 0.882(2) 1 calc R U P A 1
H24A H 1.0321 0.2153 0.3710 0.034 Uiso 0.118(2) 1 calc R U P A 2
C17 C 0.88491(12) 0.17269(8) 0.02320(8) 0.0368(4) Uani 1 1 d . . . . .
H17 H 0.9454 0.1525 0.0216 0.044 Uiso 1 1 calc R U . . .
C130 C 0.32064(13) 0.40750(9) 0.15178(9) 0.0412(4) Uani 1 1 d . . . . .
H13A H 0.2927 0.3702 0.1746 0.062 Uiso 1 1 calc R U . . .
H13B H 0.3004 0.4024 0.1014 0.062 Uiso 1 1 calc R U . . .
H13C H 0.2982 0.4519 0.1658 0.062 Uiso 1 1 calc R U . . .
C126 C 0.51127(13) 0.50079(7) 0.34441(9) 0.0396(4) Uani 1 1 d . . . . .
H126 H 0.5750 0.5142 0.3423 0.048 Uiso 1 1 calc R U . . .
C28A C 0.91265(13) 0.14225(10) 0.40038(9) 0.0301(4) Uani 0.882(2) 1 d D . P A 1
C127 C 0.48875(17) 0.50156(9) 0.40542(9) 0.0536(5) Uani 1 1 d . . . . .
H12H H 0.4258 0.4885 0.4098 0.064 Uiso 1 1 calc R U . . .
H12I H 0.5354 0.5151 0.4452 0.064 Uiso 1 1 calc R U . . .
C26B C 1.1339(16) 0.1081(11) 0.4460(9) 0.0387(6) Uani 0.118(2) 1 d D . P A 2
H26B H 1.1647 0.1494 0.4647 0.046 Uiso 0.118(2) 1 calc R U P A 2
C30A C 0.87404(15) 0.17554(12) 0.44499(10) 0.0480(5) Uani 0.882(2) 1 d D . P A 1
H30A H 0.8279 0.1534 0.4660 0.058 Uiso 0.882(2) 1 calc R U P A 1
H30B H 0.8921 0.2219 0.4564 0.058 Uiso 0.882(2) 1 calc R U P A 1
C14 C 1.03420(16) 0.37891(9) 0.13193(8) 0.0503(5) Uani 1 1 d . . . . .
H14A H 1.0339 0.4275 0.1374 0.060 Uiso 1 1 calc R U . . .
H14B H 1.0936 0.3552 0.1349 0.060 Uiso 1 1 calc R U . . .
C25A C 1.08282(13) 0.13442(12) 0.38212(11) 0.0353(5) Uani 0.882(2) 1 d D . P A 1
H25A H 1.0729 0.0883 0.3604 0.042 Uiso 0.882(2) 1 calc R U P A 1
H25B H 1.1319 0.1587 0.3622 0.042 Uiso 0.882(2) 1 calc R U P A 1
C27A C 1.13524(18) 0.06682(14) 0.49160(14) 0.0400(6) Uani 0.882(2) 1 d D . P A 1
H27A H 1.1224 0.0249 0.4665 0.048 Uiso 0.882(2) 1 calc R U P A 1
H27B H 1.1590 0.0660 0.5404 0.048 Uiso 0.882(2) 1 calc R U P A 1
C15 C 0.85652(15) 0.37957(9) 0.11521(9) 0.0483(5) Uani 1 1 d . . . . .
H15A H 0.8177 0.3747 0.0680 0.072 Uiso 1 1 calc R U . . .
H15B H 0.8672 0.4285 0.1263 0.072 Uiso 1 1 calc R U . . .
H15C H 0.8223 0.3585 0.1481 0.072 Uiso 1 1 calc R U . . .
C129 C 0.48330(15) 0.39616(8) 0.12619(8) 0.0424(4) Uani 1 1 d . . . . .
H12J H 0.4541 0.3921 0.0783 0.051 Uiso 1 1 calc R U . . .
H12K H 0.5516 0.3943 0.1410 0.051 Uiso 1 1 calc R U . . .
C18 C 0.80813(16) 0.13267(10) 0.01038(10) 0.0542(5) Uani 1 1 d . . . . .
H18A H 0.7465 0.1511 0.0115 0.065 Uiso 1 1 calc R U . . .
H18B H 0.8144 0.0854 0.0000 0.065 Uiso 1 1 calc R U . . .
C29A C 0.88496(14) 0.06859(10) 0.38154(11) 0.0436(5) Uani 0.882(2) 1 d D . P A 1
H29A H 0.8644 0.0645 0.3311 0.065 Uiso 0.882(2) 1 calc R U P A 1
H29B H 0.8319 0.0549 0.4032 0.065 Uiso 0.882(2) 1 calc R U P A 1
H29C H 0.9407 0.0386 0.3981 0.065 Uiso 0.882(2) 1 calc R U P A 1
C30B C 0.9546(11) 0.2325(8) 0.4587(7) 0.0480(5) Uani 0.118(2) 1 d D . P A 2
H30C H 0.9941 0.2702 0.4518 0.058 Uiso 0.118(2) 1 calc R U P A 2
H30D H 0.9216 0.2333 0.4958 0.058 Uiso 0.118(2) 1 calc R U P A 2
C28B C 0.9457(9) 0.1809(7) 0.4182(6) 0.0301(4) Uani 0.118(2) 1 d D . P A 2
C29B C 0.8756(11) 0.1212(8) 0.4126(9) 0.0436(5) Uani 0.118(2) 1 d D . P A 2
H29D H 0.8419 0.1155 0.3641 0.065 Uiso 0.118(2) 1 calc R U P A 2
H29E H 0.8284 0.1306 0.4411 0.065 Uiso 0.118(2) 1 calc R U P A 2
H29F H 0.9111 0.0790 0.4289 0.065 Uiso 0.118(2) 1 calc R U P A 2
C25B C 1.0652(12) 0.1121(9) 0.3762(9) 0.0353(5) Uani 0.118(2) 1 d D . P A 2
H25C H 1.0289 0.0682 0.3684 0.042 Uiso 0.118(2) 1 calc R U P A 2
H25D H 1.1039 0.1155 0.3402 0.042 Uiso 0.118(2) 1 calc R U P A 2
C26A C 1.12007(17) 0.12617(13) 0.45869(11) 0.0387(6) Uani 0.882(2) 1 d D . P A 1
H26A H 1.1338 0.1669 0.4856 0.046 Uiso 0.882(2) 1 calc R U P A 1
C27B C 1.1535(18) 0.0528(12) 0.4818(13) 0.0400(6) Uani 0.118(2) 1 d D . P A 2
H27C H 1.1240 0.0105 0.4646 0.048 Uiso 0.118(2) 1 calc R U P A 2
H27D H 1.1976 0.0541 0.5254 0.048 Uiso 0.118(2) 1 calc R U P A 2

loop_
_atom_site_aniso_label
_atom_site_aniso_U_11
_atom_site_aniso_U_22
_atom_site_aniso_U_33
_atom_site_aniso_U_23
_atom_site_aniso_U_13
_atom_site_aniso_U_12
O4 0.0166(4) 0.0185(4) 0.0233(4) -0.0015(3) 0.0057(3) -0.0002(3)
O104 0.0163(4) 0.0260(5) 0.0219(4) -0.0033(4) 0.0048(3) -0.0031(3)
O103 0.0164(5) 0.0258(5) 0.0285(5) -0.0059(4) 0.0074(4) -0.0030(4)
O3 0.0156(4) 0.0239(5) 0.0310(5) -0.0043(4) 0.0066(4) -0.0004(3)
O1 0.0222(5) 0.0407(6) 0.0483(6) -0.0255(5) 0.0065(5) -0.0055(4)
O101 0.0233(5) 0.0548(7) 0.0431(6) -0.0290(5) 0.0115(5) -0.0026(5)
O2 0.0174(5) 0.0462(6) 0.0486(6) -0.0292(5) 0.0083(4) -0.0086(4)
O102 0.0199(5) 0.0541(7) 0.0419(6) -0.0270(5) 0.0126(4) -0.0042(5)
C19 0.0186(6) 0.0187(6) 0.0139(5) 0.0019(4) 0.0048(5) 0.0011(5)
C109 0.0172(6) 0.0138(6) 0.0246(6) 0.0002(5) 0.0066(5) -0.0007(5)
C119 0.0178(6) 0.0136(6) 0.0222(6) 0.0012(5) 0.0034(5) -0.0001(5)
C10 0.0153(6) 0.0184(6) 0.0182(6) -0.0002(5) 0.0040(5) -0.0018(5)
C108 0.0182(6) 0.0192(6) 0.0268(7) -0.0044(5) 0.0070(5) 0.0000(5)
C8 0.0185(6) 0.0231(6) 0.0221(6) -0.0040(5) 0.0070(5) -0.0025(5)
C123 0.0181(6) 0.0169(6) 0.0223(6) -0.0022(5) 0.0064(5) 0.0008(5)
C121 0.0149(6) 0.0228(6) 0.0289(7) -0.0037(5) 0.0057(5) -0.0010(5)
C122 0.0202(6) 0.0245(7) 0.0309(7) -0.0067(5) 0.0099(5) 0.0009(5)
C22 0.0177(6) 0.0301(7) 0.0243(6) -0.0066(5) 0.0052(5) -0.0056(5)
C110 0.0161(6) 0.0157(6) 0.0219(6) -0.0005(5) 0.0069(5) -0.0003(5)
C5 0.0236(7) 0.0237(7) 0.0277(7) -0.0049(5) 0.0067(5) -0.0038(5)
C107 0.0226(7) 0.0241(7) 0.0300(7) -0.0068(5) 0.0086(6) 0.0011(5)
C106 0.0214(6) 0.0231(6) 0.0189(6) -0.0032(5) 0.0061(5) -0.0017(5)
C20 0.0182(6) 0.0213(6) 0.0270(7) -0.0002(5) 0.0086(5) 0.0022(5)
C9 0.0178(6) 0.0199(6) 0.0178(6) 0.0011(5) 0.0058(5) -0.0012(5)
C21 0.0142(6) 0.0274(7) 0.0219(6) -0.0036(5) 0.0058(5) -0.0004(5)
C113 0.0246(7) 0.0175(6) 0.0300(7) 0.0035(5) -0.0003(5) 0.0023(5)
C101 0.0275(7) 0.0223(6) 0.0235(6) 0.0021(5) 0.0101(5) 0.0008(5)
C112 0.0231(6) 0.0182(6) 0.0252(7) 0.0020(5) 0.0077(5) 0.0009(5)
C7 0.0211(7) 0.0263(7) 0.0277(7) -0.0063(5) 0.0083(5) -0.0060(5)
C11 0.0161(6) 0.0210(6) 0.0202(6) -0.0011(5) 0.0020(5) -0.0021(5)
C124 0.0232(6) 0.0176(6) 0.0271(7) 0.0007(5) 0.0077(5) 0.0005(5)
C6 0.0213(6) 0.0182(6) 0.0296(7) -0.0051(5) 0.0087(5) -0.0057(5)
C1 0.0348(8) 0.0260(7) 0.0288(7) -0.0012(6) 0.0102(6) -0.0034(6)
C4 0.0283(7) 0.0268(7) 0.0365(8) -0.0087(6) 0.0138(6) -0.0024(6)
C111 0.0217(6) 0.0187(6) 0.0236(6) 0.0005(5) 0.0091(5) -0.0008(5)
C105 0.0285(7) 0.0227(7) 0.0237(6) -0.0035(5) 0.0081(5) 0.0003(5)
C12 0.0240(7) 0.0259(7) 0.0200(6) 0.0024(5) 0.0019(5) -0.0019(5)
C23 0.0196(6) 0.0205(6) 0.0221(6) 0.0002(5) 0.0073(5) -0.0030(5)
C117 0.0248(7) 0.0283(7) 0.0319(7) -0.0013(6) 0.0028(6) 0.0024(6)
C102 0.0243(7) 0.0407(8) 0.0205(6) 0.0057(6) 0.0060(5) 0.0066(6)
C116 0.0229(7) 0.0233(7) 0.0317(7) -0.0007(5) 0.0027(6) -0.0017(5)
C114 0.0335(8) 0.0234(7) 0.0420(9) -0.0055(6) -0.0028(7) 0.0048(6)
C120 0.0181(6) 0.0344(7) 0.0264(7) -0.0062(6) 0.0049(5) -0.0061(5)
C104 0.0341(8) 0.0287(7) 0.0291(7) -0.0083(6) 0.0114(6) -0.0120(6)
C125 0.0396(8) 0.0171(6) 0.0298(7) 0.0000(5) 0.0047(6) 0.0030(6)
C16 0.0337(8) 0.0330(8) 0.0206(7) 0.0015(6) 0.0016(6) -0.0023(6)
C118 0.0455(9) 0.0324(8) 0.0330(8) 0.0025(6) 0.0044(7) 0.0100(7)
C13 0.0531(10) 0.0274(7) 0.0183(7) 0.0055(5) -0.0001(6) -0.0065(7)
C115 0.0304(8) 0.0315(8) 0.0402(8) 0.0067(6) 0.0063(6) -0.0104(6)
C128 0.0442(8) 0.0171(6) 0.0264(7) 0.0018(5) 0.0058(6) 0.0038(6)
C2 0.0402(9) 0.0289(8) 0.0390(8) 0.0058(6) 0.0035(7) 0.0038(6)
C103 0.0244(7) 0.0478(9) 0.0229(7) -0.0062(6) 0.0054(6) -0.0097(6)
C3 0.0301(8) 0.0242(7) 0.0518(9) -0.0036(7) 0.0112(7) 0.0041(6)
C24 0.0419(8) 0.0231(7) 0.0205(7) 0.0006(5) 0.0058(6) -0.0052(6)
C17 0.0426(9) 0.0407(9) 0.0257(7) -0.0078(6) 0.0047(6) -0.0017(7)
C130 0.0466(10) 0.0345(8) 0.0346(8) -0.0009(7) -0.0087(7) 0.0095(7)
C126 0.0518(10) 0.0202(7) 0.0420(9) -0.0050(6) -0.0009(7) -0.0028(7)
C28A 0.0280(9) 0.0362(10) 0.0279(8) 0.0135(7) 0.0100(7) 0.0079(8)
C127 0.0773(14) 0.0380(9) 0.0375(9) -0.0092(7) -0.0053(9) 0.0182(9)
C26B 0.0334(11) 0.0525(15) 0.0272(11) 0.0076(9) -0.0001(8) -0.0084(10)
C30A 0.0490(12) 0.0667(14) 0.0332(10) 0.0184(9) 0.0201(9) 0.0251(10)
C14 0.0764(13) 0.0392(9) 0.0310(8) 0.0055(7) 0.0024(8) -0.0268(9)
C25A 0.0221(10) 0.0584(14) 0.0253(8) 0.0096(10) 0.0051(7) -0.0058(8)
C27A 0.0307(14) 0.0543(15) 0.0336(12) 0.0081(10) 0.0037(8) 0.0070(9)
C15 0.0740(13) 0.0288(8) 0.0349(9) 0.0034(7) -0.0044(8) 0.0153(8)
C129 0.0703(12) 0.0306(8) 0.0293(8) 0.0022(6) 0.0172(8) 0.0054(8)
C18 0.0672(13) 0.0466(10) 0.0447(10) -0.0141(8) 0.0026(9) -0.0168(9)
C29A 0.0326(9) 0.0434(11) 0.0550(12) 0.0181(9) 0.0096(8) -0.0078(8)
C30B 0.0490(12) 0.0667(14) 0.0332(10) 0.0184(9) 0.0201(9) 0.0251(10)
C28B 0.0280(9) 0.0362(10) 0.0279(8) 0.0135(7) 0.0100(7) 0.0079(8)
C29B 0.0326(9) 0.0434(11) 0.0550(12) 0.0181(9) 0.0096(8) -0.0078(8)
C25B 0.0221(10) 0.0584(14) 0.0253(8) 0.0096(10) 0.0051(7) -0.0058(8)
C26A 0.0334(11) 0.0525(15) 0.0272(11) 0.0076(9) -0.0001(8) -0.0084(10)
C27B 0.0307(14) 0.0543(15) 0.0336(12) 0.0081(10) 0.0037(8) 0.0070(9)

loop_
_atom_type_symbol
_atom_type_description
_atom_type_scat_dispersion_real
_atom_type_scat_dispersion_imag
_atom_type_scat_source
C C 0.0181 0.0091 'International Tables Vol C Tables 4.2.6.8 and 6.1.1.4'
H H 0.0000 0.0000 'International Tables Vol C Tables 4.2.6.8 and 6.1.1.4'
O O 0.0492 0.0322 'International Tables Vol C Tables 4.2.6.8 and 6.1.1.4'

loop_
_geom_angle_atom_site_label_1
_geom_angle_atom_site_label_2
_geom_angle_atom_site_label_3
_geom_angle
C19 O4 C20 117.20(9)
C119 O104 C120 117.50(10)
C22 O2 H2 101.8(13)
C122 O102 H102 101.6(13)
O4 C19 C21 124.85(11)
O4 C19 C10 111.36(10)
C21 C19 C10 123.77(11)
O103 C109 C108 123.80(12)
O103 C109 C110 116.45(10)
C108 C109 C110 119.73(10)
O104 C119 C121 125.19(11)
O104 C119 C110 111.03(10)
C121 C119 C110 123.77(11)
C19 C10 C9 114.01(10)
C19 C10 C11 110.07(10)
C9 C10 C11 110.53(10)
C19 C10 C23 110.11(10)
C9 C10 C23 106.43(9)
C11 C10 C23 105.26(9)
C122 C108 C107 117.99(11)
C122 C108 C109 118.39(11)
C107 C108 C109 123.61(12)
C22 C8 C7 117.97(12)
C22 C8 C9 118.09(11)
C7 C8 C9 123.90(11)
C124 C123 C110 116.83(10)
C124 C123 H12A 108.1
C110 C123 H12A 108.1
C124 C123 H12B 108.1
C110 C123 H12B 108.1
H12A C123 H12B 107.3
C119 C121 C122 120.08(12)
C119 C121 H121 120.0
C122 C121 H121 120.0
O102 C122 C108 120.55(12)
O102 C122 C121 115.98(12)
C108 C122 C121 123.47(12)
O2 C22 C8 120.88(12)
O2 C22 C21 115.26(11)
C8 C22 C21 123.86(12)
C119 C110 C109 114.38(10)
C119 C110 C123 109.18(10)
C109 C110 C123 109.71(10)
C119 C110 C111 109.96(10)
C109 C110 C111 106.74(10)
C123 C110 C111 106.57(9)
C4 C5 C6 119.90(13)
C4 C5 H5 120.0
C6 C5 H5 120.0
O101 C107 C108 120.27(12)
O101 C107 C106 114.43(12)
C108 C107 C106 125.28(11)
C101 C106 C105 119.62(12)
C101 C106 C107 122.57(12)
C105 C106 C107 117.61(12)
O4 C20 H20A 109.5
O4 C20 H20B 109.5
H20A C20 H20B 109.5
O4 C20 H20C 109.5
H20A C20 H20C 109.5
H20B C20 H20C 109.5
O3 C9 C8 123.47(11)
O3 C9 C10 116.75(11)
C8 C9 C10 119.62(10)
C19 C21 C22 119.80(11)
C19 C21 H21 120.1
C22 C21 H21 120.1
C114 C113 C115 122.13(14)
C114 C113 C112 120.82(13)
C115 C113 C112 117.05(12)
C102 C101 C106 119.90(13)
C102 C101 H101 120.1
C106 C101 H101 120.1
C113 C112 C116 111.94(11)
C113 C112 C111 112.56(11)
C116 C112 C111 109.41(11)
C113 C112 H112 107.6
C116 C112 H112 107.6
C111 C112 H112 107.6
O1 C7 C8 120.14(12)
O1 C7 C6 114.73(12)
C8 C7 C6 125.10(12)
C12 C11 C10 117.10(10)
C12 C11 H11A 108.0
C10 C11 H11A 108.0
C12 C11 H11B 108.0
C10 C11 H11B 108.0
H11A C11 H11B 107.3
C128 C124 C123 114.08(11)
C128 C124 C125 110.94(11)
C123 C124 C125 108.33(10)
C128 C124 H124 107.8
C123 C124 H124 107.8
C125 C124 H124 107.8
C1 C6 C5 119.78(13)
C1 C6 C7 120.70(12)
C5 C6 C7 118.95(12)
C2 C1 C6 119.96(13)
C2 C1 H1 120.0
C6 C1 H1 120.0
C3 C4 C5 120.12(13)
C3 C4 H4 119.9
C5 C4 H4 119.9
C112 C111 C110 115.41(10)
C112 C111 H11C 108.4
C110 C111 H11C 108.4
C112 C111 H11D 108.4
C110 C111 H11D 108.4
H11C C111 H11D 107.5
C104 C105 C106 119.99(13)
C104 C105 H105 120.0
C106 C105 H105 120.0
C13 C12 C11 113.18(11)
C13 C12 C16 110.51(11)
C11 C12 C16 109.07(11)
C13 C12 H12 108.0
C11 C12 H12 108.0
C16 C12 H12 108.0
C24 C23 C10 118.22(11)
C24 C23 H23A 107.8
C10 C23 H23A 107.8
C24 C23 H23B 107.8
C10 C23 H23B 107.8
H23A C23 H23B 107.1
C118 C117 C116 124.63(14)
C118 C117 H117 117.7
C116 C117 H117 117.7
C103 C102 C101 120.20(13)
C103 C102 H10A 119.9
C101 C102 H10A 119.9
C117 C116 C112 114.17(11)
C117 C116 H11E 108.7
C112 C116 H11E 108.7
C117 C116 H11F 108.7
C112 C116 H11F 108.7
H11E C116 H11F 107.6
C113 C114 H11G 120.0
C113 C114 H11H 120.0
H11G C114 H11H 120.0
O104 C120 H12C 109.5
O104 C120 H12D 109.5
H12C C120 H12D 109.5
O104 C120 H12E 109.5
H12C C120 H12E 109.5
H12D C120 H12E 109.5
C103 C104 C105 120.31(13)
C103 C104 H104 119.8
C105 C104 H104 119.8
C126 C125 C124 112.56(12)
C126 C125 H12F 109.1
C124 C125 H12F 109.1
C126 C125 H12G 109.1
C124 C125 H12G 109.1
H12F C125 H12G 107.8
C17 C16 C12 113.83(12)
C17 C16 H16A 108.8
C12 C16 H16A 108.8
C17 C16 H16B 108.8
C12 C16 H16B 108.8
H16A C16 H16B 107.7
C117 C118 H11I 120.0
C117 C118 H11J 120.0
H11I C118 H11J 120.0
C14 C13 C15 121.82(16)
C14 C13 C12 121.17(17)
C15 C13 C12 117.01(14)
C113 C115 H11K 109.5
C113 C115 H11L 109.5
H11K C115 H11L 109.5
C113 C115 H11M 109.5
H11K C115 H11M 109.5
H11L C115 H11M 109.5
C129 C128 C130 121.94(15)
C129 C128 C124 120.41(15)
C130 C128 C124 117.64(13)
C1 C2 C3 120.30(15)
C1 C2 H2A 119.8
C3 C2 H2A 119.8
C104 C103 C102 119.96(13)
C104 C103 H103 120.0
C102 C103 H103 120.0
C4 C3 C2 119.90(14)
C4 C3 H3 120.0
C2 C3 H3 120.0
C28B C24 C23 129.2(6)
C25A C24 C23 113.78(13)
C25A C24 C28A 110.99(13)
C23 C24 C28A 107.52(12)
C28B C24 C25B 111.7(9)
C23 C24 C25B 107.2(7)
C25A C24 H24 108.1
C23 C24 H24 108.1
C28A C24 H24 108.1
C28B C24 H24A 101.5
C23 C24 H24A 101.5
C25B C24 H24A 101.5
C18 C17 C16 124.55(17)
C18 C17 H17 117.7
C16 C17 H17 117.7
C128 C130 H13A 109.5
C128 C130 H13B 109.5
H13A C130 H13B 109.5
C128 C130 H13C 109.5
H13A C130 H13C 109.5
H13B C130 H13C 109.5
C127 C126 C125 125.42(18)
C127 C126 H126 117.3
C125 C126 H126 117.3
C30A C28A C29A 120.8(2)
C30A C28A C24 123.1(2)
C29A C28A C24 116.15(14)
C126 C127 H12H 120.0
C126 C127 H12I 120.0
H12H C127 H12I 120.0
C27B C26B C25B 125(2)
C27B C26B H26B 117.7
C25B C26B H26B 117.7
C28A C30A H30A 120.0
C28A C30A H30B 120.0
H30A C30A H30B 120.0
C13 C14 H14A 120.0
C13 C14 H14B 120.0
H14A C14 H14B 120.0
C26A C25A C24 112.67(18)
C26A C25A H25A 109.1
C24 C25A H25A 109.1
C26A C25A H25B 109.1
C24 C25A H25B 109.1
H25A C25A H25B 107.8
C26A C27A H27A 120.0
C26A C27A H27B 120.0
H27A C27A H27B 120.0
C13 C15 H15A 109.5
C13 C15 H15B 109.5
H15A C15 H15B 109.5
C13 C15 H15C 109.5
H15A C15 H15C 109.5
H15B C15 H15C 109.5
C128 C129 H12J 120.0
C128 C129 H12K 120.0
H12J C129 H12K 120.0
C17 C18 H18A 120.0
C17 C18 H18B 120.0
H18A C18 H18B 120.0
C28A C29A H29A 109.5
C28A C29A H29B 109.5
H29A C29A H29B 109.5
C28A C29A H29C 109.5
H29A C29A H29C 109.5
H29B C29A H29C 109.5
C28B C30B H30C 120.0
C28B C30B H30D 120.0
H30C C30B H30D 120.0
C30B C28B C24 125.1(12)
C30B C28B C29B 128.6(13)
C24 C28B C29B 105.7(11)
C28B C29B H29D 109.5
C28B C29B H29E 109.5
H29D C29B H29E 109.5
C28B C29B H29F 109.5
H29D C29B H29F 109.5
H29E C29B H29F 109.5
C26B C25B C24 116.8(14)
C26B C25B H25C 108.1
C24 C25B H25C 108.1
C26B C25B H25D 108.1
C24 C25B H25D 108.1
H25C C25B H25D 107.3
C27A C26A C25A 125.1(2)
C27A C26A H26A 117.4
C25A C26A H26A 117.4
C26B C27B H27C 120.0
C26B C27B H27D 120.0
H27C C27B H27D 120.0

loop_
_geom_bond_atom_site_label_1
_geom_bond_atom_site_label_2
_geom_bond_distance
O4 C19 1.3368(15)
O4 C20 1.4434(15)
O104 C119 1.3358(15)
O104 C120 1.4448(15)
O103 C109 1.2235(15)
O3 C9 1.2242(15)
O1 C7 1.2654(17)
O101 C107 1.2756(16)
O2 C22 1.3098(16)
O2 H2 0.917(15)
O102 C122 1.3042(16)
O102 H102 0.919(15)
C19 C21 1.3476(18)
C19 C10 1.5040(16)
C109 C108 1.4600(17)
C109 C110 1.5424(17)
C119 C121 1.3487(18)
C119 C110 1.5058(17)
C10 C9 1.5447(17)
C10 C11 1.5533(16)
C10 C23 1.5623(16)
C108 C122 1.4209(18)
C108 C107 1.4292(19)
C8 C22 1.4143(18)
C8 C7 1.4388(18)
C8 C9 1.4587(18)
C123 C124 1.5329(17)
C123 C110 1.5499(16)
C123 H12A 0.9900
C123 H12B 0.9900
C121 C122 1.4316(19)
C121 H121 0.9500
C22 C21 1.4263(18)
C110 C111 1.5572(16)
C5 C4 1.391(2)
C5 C6 1.3939(19)
C5 H5 0.9500
C107 C106 1.4933(18)
C106 C101 1.3916(19)
C106 C105 1.3919(19)
C20 H20A 0.9800
C20 H20B 0.9800
C20 H20C 0.9800
C21 H21 0.9500
C113 C114 1.325(2)
C113 C115 1.504(2)
C113 C112 1.5174(18)
C101 C102 1.387(2)
C101 H101 0.9500
C112 C116 1.5406(19)
C112 C111 1.5494(17)
C112 H112 1.0000
C7 C6 1.4921(19)
C11 C12 1.5349(17)
C11 H11A 0.9900
C11 H11B 0.9900
C124 C128 1.5152(19)
C124 C125 1.5471(18)
C124 H124 1.0000
C6 C1 1.387(2)
C1 C2 1.386(2)
C1 H1 0.9500
C4 C3 1.382(2)
C4 H4 0.9500
C111 H11C 0.9900
C111 H11D 0.9900
C105 C104 1.385(2)
C105 H105 0.9500
C12 C13 1.515(2)
C12 C16 1.5506(18)
C12 H12 1.0000
C23 C24 1.5349(18)
C23 H23A 0.9900
C23 H23B 0.9900
C117 C118 1.317(2)
C117 C116 1.4948(19)
C117 H117 0.9500
C102 C103 1.385(2)
C102 H10A 0.9500
C116 H11E 0.9900
C116 H11F 0.9900
C114 H11G 0.9500
C114 H11H 0.9500
C120 H12C 0.9800
C120 H12D 0.9800
C120 H12E 0.9800
C104 C103 1.380(2)
C104 H104 0.9500
C125 C126 1.495(2)
C125 H12F 0.9900
C125 H12G 0.9900
C16 C17 1.488(2)
C16 H16A 0.9900
C16 H16B 0.9900
C118 H11I 0.9500
C118 H11J 0.9500
C13 C14 1.322(2)
C13 C15 1.504(3)
C115 H11K 0.9800
C115 H11L 0.9800
C115 H11M 0.9800
C128 C129 1.332(2)
C128 C130 1.498(2)
C2 C3 1.387(2)
C2 H2A 0.9500
C103 H103 0.9500
C3 H3 0.9500
C24 C28B 1.334(10)
C24 C25A 1.520(3)
C24 C28A 1.539(2)
C24 C25B 1.609(15)
C24 H24 1.0000
C24 H24A 1.0000
C17 C18 1.318(3)
C17 H17 0.9500
C130 H13A 0.9800
C130 H13B 0.9800
C130 H13C 0.9800
C126 C127 1.311(3)
C126 H126 0.9500
C28A C30A 1.305(3)
C28A C29A 1.509(3)
C127 H12H 0.9500
C127 H12I 0.9500
C26B C27B 1.284(17)
C26B C25B 1.509(16)
C26B H26B 0.9500
C30A H30A 0.9500
C30A H30B 0.9500
C14 H14A 0.9500
C14 H14B 0.9500
C25A C26A 1.499(3)
C25A H25A 0.9900
C25A H25B 0.9900
C27A C26A 1.318(3)
C27A H27A 0.9500
C27A H27B 0.9500
C15 H15A 0.9800
C15 H15B 0.9800
C15 H15C 0.9800
C129 H12J 0.9500
C129 H12K 0.9500
C18 H18A 0.9500
C18 H18B 0.9500
C29A H29A 0.9800
C29A H29B 0.9800
C29A H29C 0.9800
C30B C28B 1.270(15)
C30B H30C 0.9500
C30B H30D 0.9500
C28B C29B 1.517(15)
C29B H29D 0.9800
C29B H29E 0.9800
C29B H29F 0.9800
C25B H25C 0.9900
C25B H25D 0.9900
C26A H26A 0.9500
C27B H27C 0.9500
C27B H27D 0.9500
